data_7040596
loop_
_publ_author_name
'Richter, Stefan'
'Singh, Sushma'
'Draca, Dijana'
'Kate, Anup'
'Kumbhar, Anupa'
'Kumbhar, Avinash S.'
'Maksimovic-Ivanic, Danijela'
'Mijatovic, Sanja'
'L\"onnecke, Peter'
'Hey-Hawkins, Evamarie'

_publ_section_title
;
 Antiproliferative activity of ruthenium(ii) arene complexes with mono-
 and bidentate pyridine-based ligands.
;
_journal_issue 33
_journal_name_full 'Dalton transactions (Cambridge, England : 2003)'
_journal_page_first 13114
_journal_page_last 13125
_journal_paper_doi 10.1039/c6dt01782g
_journal_volume 45
_journal_year 2016
_chemical_formula_sum 'C67 H84 Cl5 F18 N4 O5 P3 Ru4'
_chemical_formula_weight 2041.82
_space_group_IT_number 14
_symmetry_cell_setting monoclinic
_symmetry_Int_Tables_number 14
_symmetry_space_group_name_Hall '-P 2ybc'
_symmetry_space_group_name_H-M 'P 1 21/c 1'
_atom_sites_solution_hydrogens geom
_atom_sites_solution_primary dual
_atom_sites_solution_secondary difmap
_audit_creation_date 2015-03-11T16:34:07-00:00
_audit_creation_method 'WinGX routine CIF_UPDATE'
_audit_update_record
;
2015-08-28 deposited with the CCDC.
2016-05-24 downloaded from the CCDC.
;
_cell_angle_alpha 90
_cell_angle_beta 102.8300(10)
_cell_angle_gamma 90
_cell_formula_units_Z 4
_cell_length_a 18.2738(3)
_cell_length_b 18.0087(3)
_cell_length_c 24.4357(4)
_cell_measurement_reflns_used 13913
_cell_measurement_temperature 130(2)
_cell_measurement_theta_max 31.699
_cell_measurement_theta_min 2.411
_cell_volume 7840.7(2)
_computing_cell_refinement
;
        CrysAlisPro, Agilent Technologies,
        Version 1.171.37.35 (release 13-08-2014 CrysAlis171 .NET)
        (compiled Aug 13 2014,18:06:01)
;
_computing_data_collection
;
        CrysAlisPro, Agilent Technologies,
        Version 1.171.37.35 (release 13-08-2014 CrysAlis171 .NET)
        (compiled Aug 13 2014,18:06:01)
;
_computing_data_reduction
;
        CrysAlisPro, Agilent Technologies,
        Version 1.171.37.35 (release 13-08-2014 CrysAlis171 .NET)
        (compiled Aug 13 2014,18:06:01)
;
_computing_molecular_graphics
;
 ORTEP3 for Windows
 L. J. Farrugia, J. Appl. Crystallogr. 1997, 30, 565.
;
_computing_publication_material
;
 WINGX
 L.J. Farrugia,
 J. Appl. Cryst., 2012, 45, 849-854.
;
_computing_structure_refinement 'SHELXL-2014/7 (Sheldrick, 2014)'
_computing_structure_solution
;
 SHELXT-2014
 Program for Crystal Structure Analysis (Release 2014-4)
 G. M. Sheldrick, Instit\"ut f\"ur Anorganische Chemie der Universit\"at,
 Tammanstrasse 4, D-3400 G\"ottingen, Germany.
 G. M. Sheldrick, Acta. Cryst., 2015, A71, 3 - 8
;
_diffrn_ambient_environment N~2~
_diffrn_ambient_temperature 130(2)
_diffrn_detector 'CCD plate'
_diffrn_detector_area_resol_mean 16.356
_diffrn_detector_type Sapphire3
_diffrn_measured_fraction_theta_full 1
_diffrn_measured_fraction_theta_max 1
_diffrn_measurement_device 'four-circle diffractometer'
_diffrn_measurement_device_type 'Xcalibur, Sapphire3, Gemini'
_diffrn_measurement_method '\w scans'
_diffrn_orient_matrix_UB_11 0.0146148
_diffrn_orient_matrix_UB_12 0.0084284
_diffrn_orient_matrix_UB_13 0.0286944
_diffrn_orient_matrix_UB_21 -0.0046756
_diffrn_orient_matrix_UB_22 0.0384442
_diffrn_orient_matrix_UB_23 -0.0060886
_diffrn_orient_matrix_UB_31 -0.0367396
_diffrn_orient_matrix_UB_32 -0.0015444
_diffrn_orient_matrix_UB_33 0.0050381
_diffrn_radiation_monochromator graphite
_diffrn_radiation_probe x-ray
_diffrn_radiation_type MoK\a
_diffrn_radiation_wavelength 0.71073
_diffrn_reflns_av_R_equivalents 0.0613
_diffrn_reflns_av_unetI/netI 0.0988
_diffrn_reflns_Laue_measured_fraction_full 1
_diffrn_reflns_Laue_measured_fraction_max 1
_diffrn_reflns_limit_h_max 23
_diffrn_reflns_limit_h_min -26
_diffrn_reflns_limit_k_max 25
_diffrn_reflns_limit_k_min -25
_diffrn_reflns_limit_l_max 22
_diffrn_reflns_limit_l_min -34
_diffrn_reflns_number 80907
_diffrn_reflns_point_group_measured_fraction_full 1
_diffrn_reflns_point_group_measured_fraction_max 1
_diffrn_reflns_theta_full 30.508
_diffrn_reflns_theta_max 30.508
_diffrn_reflns_theta_min 2.05
_diffrn_source 'Enhance (Mo) X-ray Source'
_exptl_absorpt_coefficient_mu 1.08
_exptl_absorpt_correction_T_max 1
_exptl_absorpt_correction_T_min 0.98491
_exptl_absorpt_correction_type multi-scan
_exptl_absorpt_process_details
;
        CrysAlisPro, Agilent Technologies,
        Version 1.171.37.35 (release 13-08-2014 CrysAlis171 .NET)
        (compiled Aug 13 2014,18:06:01)
        Empirical absorption correction using spherical harmonics,
 implemented in SCALE3 ABSPACK scaling algorithm.
        Empirical absorption correction using spherical harmonics,
 implemented in SCALE3 ABSPACK scaling algorithm.
;
_exptl_crystal_colour 'clear light orange'
_exptl_crystal_density_diffrn 1.73
_exptl_crystal_description prism
_exptl_crystal_F_000 4088
_exptl_crystal_size_max 0.2
_exptl_crystal_size_mid 0.15
_exptl_crystal_size_min 0.02
_refine_diff_density_max 1.63
_refine_diff_density_min -1.133
_refine_diff_density_rms 0.138
_refine_ls_extinction_method none
_refine_ls_goodness_of_fit_ref 1.03
_refine_ls_hydrogen_treatment constr
_refine_ls_matrix_type full
_refine_ls_number_parameters 991
_refine_ls_number_reflns 23939
_refine_ls_number_restraints 210
_refine_ls_restrained_S_all 1.046
_refine_ls_R_factor_all 0.105
_refine_ls_R_factor_gt 0.0573
_refine_ls_shift/su_max 0.002
_refine_ls_shift/su_mean 0
_refine_ls_structure_factor_coef Fsqd
_refine_ls_weighting_details 'w=1/[\s^2^(Fo^2^)+(0.0554P)^2^+15.7960P] where P=(Fo^2^+2Fc^2^)/3'
_refine_ls_weighting_scheme calc
_refine_ls_wR_factor_gt 0.1281
_refine_ls_wR_factor_ref 0.1511
_reflns_Friedel_coverage 0
_reflns_number_gt 15123
_reflns_number_total 23939
_reflns_threshold_expression 'I > 2\s(I)'
_cod_data_source_file c6dt01782g2.cif
_cod_data_source_block compound5_x2220fin
_cod_original_sg_symbol_H-M 'P 21/c'
_cod_database_code 7040596

loop_
_symmetry_equiv_pos_as_xyz
'x, y, z'
'-x, y+1/2, -z+1/2'
'-x, -y, -z'
'x, -y-1/2, z-1/2'

loop_
_atom_site_label
_atom_site_type_symbol
_atom_site_fract_x
_atom_site_fract_y
_atom_site_fract_z
_atom_site_U_iso_or_equiv
_atom_site_adp_type
_atom_site_occupancy
_atom_site_site_symmetry_order
_atom_site_calc_flag
_atom_site_refinement_flags_posn
_atom_site_refinement_flags_adp
_atom_site_refinement_flags_occupancy
_atom_site_disorder_assembly
_atom_site_disorder_group
Ru1 Ru 0.39937(2) 0.04886(2) 0.59152(2) 0.01716(7) Uani 1 1 d . . . . .
Ru2 Ru 0.10256(2) 0.93182(2) 0.41148(2) 0.01668(7) Uani 1 1 d . . . . .
Ru3 Ru 0.01633(2) -0.01295(2) 0.06765(2) 0.03340(10) Uani 1 1 d . . . . .
Ru4 Ru 0.50960(2) -0.01043(2) 0.06743(2) 0.02569(9) Uani 1 1 d . . . . .
Cl1 Cl 0.35512(5) -0.00460(6) 0.50002(4) 0.0246(2) Uani 1 1 d . . . . .
Cl2 Cl 0.14340(5) 0.98951(6) 0.50200(4) 0.0227(2) Uani 1 1 d . . . . .
Cl3 Cl -0.0614(2) -0.0881(2) -0.00902(12) 0.0684(11) Uani 0.5 1 d . . P . .
Cl4 Cl 0.09021(14) -0.0049(2) 0.00489(11) 0.0603(10) Uani 0.5 1 d . . P . .
Cl5 Cl -0.0560(2) 0.08049(19) 0.00892(11) 0.0593(9) Uani 0.5 1 d . . P . .
Cl6 Cl 0.4414(3) -0.0845(2) -0.01154(12) 0.0830(15) Uani 0.5 1 d . . P . .
Cl7 Cl 0.59258(14) -0.0010(3) 0.00868(12) 0.0793(15) Uani 0.5 1 d . . P . .
Cl8 Cl 0.4453(3) 0.0844(2) 0.00344(12) 0.0806(14) Uani 0.5 1 d . . P . .
O1 O 0.26666(19) 0.43789(17) 0.55919(14) 0.0332(8) Uani 1 1 d . . . . .
O2 O 0.2402(2) 0.40487(18) 0.46851(14) 0.0343(8) Uani 1 1 d . . . . .
H1O2 H 0.2362 0.4511 0.4641 0.051 Uiso 1 1 calc R U . . .
O3 O 0.2335(2) 0.54382(18) 0.44010(15) 0.0372(8) Uani 1 1 d . . . . .
O4 O 0.2599(2) 0.57591(18) 0.53103(14) 0.0350(8) Uani 1 1 d . . . . .
H1O4 H 0.2568 0.5298 0.5353 0.052 Uiso 1 1 calc R U . . .
N1 N 0.34423(18) -0.04022(19) 0.62076(14) 0.0202(7) Uani 1 1 d . . . . .
N2 N 0.28398(17) 0.08390(18) 0.57869(14) 0.0178(7) Uani 1 1 d . . . . .
H1N2 H 0.2557 0.0556 0.5431 0.021 Uiso 1 1 calc R U . . .
N3 N 0.15521(18) 1.02124(18) 0.38168(14) 0.0206(7) Uani 1 1 d . . . . .
N4 N 0.21830(18) 0.89842(18) 0.42445(14) 0.0192(7) Uani 1 1 d . . . . .
H1N4 H 0.2468 0.9265 0.46 0.023 Uiso 1 1 calc R U . . .
C1 C 0.4861(2) 0.1178(2) 0.56364(18) 0.0238(9) Uani 1 1 d . . . . .
C2 C 0.5166(2) 0.0470(2) 0.58387(19) 0.0245(9) Uani 1 1 d . . . . .
H2 H 0.5395 0.017 0.5604 0.029 Uiso 1 1 calc R U . . .
C3 C 0.5134(2) 0.0213(3) 0.63712(19) 0.0287(10) Uani 1 1 d . . . . .
H3 H 0.5349 -0.0254 0.6497 0.034 Uiso 1 1 calc R U . . .
C4 C 0.4781(3) 0.0648(3) 0.67287(19) 0.0322(11) Uani 1 1 d . . . . .
C5 C 0.4478(3) 0.1332(3) 0.6529(2) 0.0307(10) Uani 1 1 d . . . . .
H5 H 0.4244 0.1632 0.6761 0.037 Uiso 1 1 calc R U . . .
C6 C 0.4513(2) 0.1591(2) 0.5986(2) 0.0285(10) Uani 1 1 d . . . . .
H6 H 0.4293 0.2056 0.5859 0.034 Uiso 1 1 calc R U . . .
C7 C 0.4945(2) 0.1424(3) 0.5058(2) 0.0306(10) Uani 1 1 d . . . . .
H7 H 0.5003 0.0966 0.4839 0.037 Uiso 1 1 calc R U . . .
C8 C 0.4285(3) 0.1853(4) 0.4725(2) 0.0552(17) Uani 1 1 d . . . . .
H8A H 0.3825 0.1564 0.4701 0.083 Uiso 1 1 calc R U . . .
H8B H 0.436 0.1945 0.4346 0.083 Uiso 1 1 calc R U . . .
H8C H 0.4242 0.2327 0.4911 0.083 Uiso 1 1 calc R U . . .
C9 C 0.5673(3) 0.1866(3) 0.5131(2) 0.0362(11) Uani 1 1 d . . . . .
H9A H 0.5779 0.1966 0.4762 0.054 Uiso 1 1 calc R U . . .
H9B H 0.6086 0.1578 0.5359 0.054 Uiso 1 1 calc R U . . .
H9C H 0.5621 0.2336 0.532 0.054 Uiso 1 1 calc R U . . .
C10 C 0.4729(3) 0.0361(4) 0.7292(2) 0.0504(15) Uani 1 1 d . . . . .
H10A H 0.5176 0.0511 0.7571 0.076 Uiso 1 1 calc R U . . .
H10B H 0.4694 -0.0182 0.7279 0.076 Uiso 1 1 calc R U . . .
H10C H 0.4281 0.0567 0.7394 0.076 Uiso 1 1 calc R U . . .
C11 C 0.3699(2) -0.1104(2) 0.62667(18) 0.0247(9) Uani 1 1 d . . . . .
H11 H 0.4173 -0.1213 0.6187 0.03 Uiso 1 1 calc R U . . .
C12 C 0.3293(3) -0.1674(2) 0.64404(19) 0.0287(10) Uani 1 1 d . . . . .
H12 H 0.3491 -0.2164 0.6481 0.034 Uiso 1 1 calc R U . . .
C13 C 0.2600(3) -0.1527(3) 0.65535(19) 0.0292(10) Uani 1 1 d . . . . .
H13 H 0.2315 -0.1912 0.6673 0.035 Uiso 1 1 calc R U . . .
C14 C 0.2331(2) -0.0808(2) 0.64894(19) 0.0265(9) Uani 1 1 d . . . . .
H14 H 0.1852 -0.0692 0.6558 0.032 Uiso 1 1 calc R U . . .
C15 C 0.2767(2) -0.0257(2) 0.63244(18) 0.0205(8) Uani 1 1 d . . . . .
C16 C 0.2534(2) 0.0543(2) 0.62546(18) 0.0218(8) Uani 1 1 d . . . . .
H16A H 0.198 0.0585 0.6167 0.026 Uiso 1 1 calc R U . . .
H16B H 0.2738 0.0823 0.6604 0.026 Uiso 1 1 calc R U . . .
C17 C 0.2717(2) 0.1620(2) 0.56560(18) 0.0207(8) Uani 1 1 d . . . . .
C18 C 0.2567(2) 0.1818(2) 0.50960(18) 0.0223(8) Uani 1 1 d . . . . .
H18 H 0.2509 0.1447 0.4813 0.027 Uiso 1 1 calc R U . . .
C19 C 0.2503(2) 0.2563(2) 0.49498(19) 0.0262(9) Uani 1 1 d . . . . .
H19 H 0.2397 0.2704 0.4566 0.031 Uiso 1 1 calc R U . . .
C20 C 0.2594(2) 0.3101(2) 0.53642(19) 0.0243(9) Uani 1 1 d . . . . .
C21 C 0.2729(2) 0.2895(2) 0.5920(2) 0.0271(9) Uani 1 1 d . . . . .
H21 H 0.2788 0.3267 0.6202 0.033 Uiso 1 1 calc R U . . .
C22 C 0.2781(2) 0.2152(2) 0.60756(18) 0.0250(9) Uani 1 1 d . . . . .
H22 H 0.2859 0.2011 0.6459 0.03 Uiso 1 1 calc R U . . .
C23 C 0.2553(2) 0.3899(2) 0.5204(2) 0.0280(9) Uani 1 1 d . . . . .
C24 C 0.0142(2) 0.8686(2) 0.44103(18) 0.0226(9) Uani 1 1 d . . . . .
C25 C 0.0509(2) 0.8212(2) 0.41047(18) 0.0211(8) Uani 1 1 d . . . . .
H25 H 0.0715 0.7757 0.4266 0.025 Uiso 1 1 calc R U . . .
C26 C 0.0576(2) 0.8407(2) 0.35494(18) 0.0229(9) Uani 1 1 d . . . . .
H26 H 0.0825 0.8077 0.3348 0.028 Uiso 1 1 calc R U . . .
C27 C 0.0284(2) 0.9075(3) 0.32977(19) 0.0273(9) Uani 1 1 d . . . . .
C28 C -0.0091(2) 0.9553(3) 0.36120(19) 0.0258(9) Uani 1 1 d . . . . .
H28 H -0.0301 1.0005 0.3449 0.031 Uiso 1 1 calc R U . . .
C29 C -0.0156(2) 0.9370(2) 0.41558(19) 0.0236(9) Uani 1 1 d . . . . .
H29 H -0.0401 0.9702 0.4358 0.028 Uiso 1 1 calc R U . . .
C30 C 0.0064(2) 0.8511(3) 0.49992(19) 0.0260(9) Uani 1 1 d . . . . .
H30 H 0.0061 0.8995 0.5199 0.031 Uiso 1 1 calc R U . . .
C31 C 0.0684(3) 0.8044(3) 0.5346(2) 0.0407(13) Uani 1 1 d . . . . .
H31A H 0.0679 0.755 0.5177 0.061 Uiso 1 1 calc R U . . .
H31B H 0.0606 0.7997 0.5728 0.061 Uiso 1 1 calc R U . . .
H31C H 0.1169 0.8282 0.5357 0.061 Uiso 1 1 calc R U . . .
C32 C -0.0703(2) 0.8150(3) 0.4961(2) 0.0315(10) Uani 1 1 d . . . . .
H32A H -0.1096 0.8474 0.4748 0.047 Uiso 1 1 calc R U . . .
H32B H -0.0787 0.8075 0.5339 0.047 Uiso 1 1 calc R U . . .
H32C H -0.0719 0.7669 0.477 0.047 Uiso 1 1 calc R U . . .
C33 C 0.0381(3) 0.9284(3) 0.2720(2) 0.0395(12) Uani 1 1 d . . . . .
H33A H 0.0826 0.9035 0.2646 0.059 Uiso 1 1 calc R U . . .
H33B H 0.0443 0.9823 0.27 0.059 Uiso 1 1 calc R U . . .
H33C H -0.0063 0.9129 0.2439 0.059 Uiso 1 1 calc R U . . .
C34 C 0.1281(2) 1.0907(2) 0.37653(19) 0.0273(9) Uani 1 1 d . . . . .
H34 H 0.0804 1.1001 0.3846 0.033 Uiso 1 1 calc R U . . .
C35 C 0.1672(3) 1.1489(2) 0.3600(2) 0.0305(10) Uani 1 1 d . . . . .
H35 H 0.1465 1.1975 0.3564 0.037 Uiso 1 1 calc R U . . .
C36 C 0.2367(3) 1.1356(3) 0.34871(19) 0.0313(10) Uani 1 1 d . . . . .
H36 H 0.2649 1.1752 0.3379 0.038 Uiso 1 1 calc R U . . .
C37 C 0.2651(2) 1.0641(2) 0.35325(18) 0.0254(9) Uani 1 1 d . . . . .
H37 H 0.3126 1.0537 0.3451 0.03 Uiso 1 1 calc R U . . .
C38 C 0.2230(2) 1.0080(2) 0.36992(17) 0.0218(8) Uani 1 1 d . . . . .
C39 C 0.2474(2) 0.9285(2) 0.37628(18) 0.0211(8) Uani 1 1 d . . . . .
H39A H 0.2263 0.9003 0.3416 0.025 Uiso 1 1 calc R U . . .
H39B H 0.3028 0.9249 0.3842 0.025 Uiso 1 1 calc R U . . .
C40 C 0.2306(2) 0.8204(2) 0.43622(18) 0.0183(8) Uani 1 1 d . . . . .
C41 C 0.2429(2) 0.7991(2) 0.49236(18) 0.0219(8) Uani 1 1 d . . . . .
H41 H 0.2475 0.8357 0.5209 0.026 Uiso 1 1 calc R U . . .
C42 C 0.2483(2) 0.7247(2) 0.50632(19) 0.0243(9) Uani 1 1 d . . . . .
H42 H 0.2564 0.7099 0.5445 0.029 Uiso 1 1 calc R U . . .
C43 C 0.2418(2) 0.6715(2) 0.46423(19) 0.0249(9) Uani 1 1 d . . . . .
C44 C 0.2323(2) 0.6931(2) 0.40837(19) 0.0259(9) Uani 1 1 d . . . . .
H44 H 0.2292 0.6566 0.3799 0.031 Uiso 1 1 calc R U . . .
C45 C 0.2274(2) 0.7680(2) 0.39415(19) 0.0237(9) Uani 1 1 d . . . . .
H45 H 0.2219 0.7831 0.3562 0.028 Uiso 1 1 calc R U . . .
C46 C 0.2454(2) 0.5912(2) 0.4792(2) 0.0290(10) Uani 1 1 d . . . . .
C47 C 0.0790(3) 0.0398(3) 0.14381(18) 0.0322(10) Uani 1 1 d . . . . .
C48 C 0.0015(3) 0.0437(3) 0.14200(18) 0.0312(10) Uani 1 1 d . . . . .
H48 H -0.0206 0.0904 0.1465 0.037 Uiso 1 1 calc R U . . .
C49 C -0.0441(3) -0.0206(3) 0.1336(2) 0.0375(12) Uani 1 1 d . . . . .
H49 H -0.0963 -0.0162 0.1322 0.045 Uiso 1 1 calc R U . . .
C50 C -0.0134(4) -0.0909(3) 0.1272(2) 0.0491(15) Uani 1 1 d . . . . .
C51 C 0.0641(4) -0.0952(3) 0.1298(2) 0.0513(16) Uani 1 1 d . . . . .
H51 H 0.0862 -0.1423 0.1265 0.062 Uiso 1 1 calc R U . . .
C52 C 0.1099(3) -0.0312(4) 0.1373(2) 0.0447(14) Uani 1 1 d . . . . .
H52 H 0.1619 -0.0356 0.138 0.054 Uiso 1 1 calc R U . . .
C53 C 0.1292(3) 0.1070(3) 0.1503(2) 0.0440(13) Uani 1 1 d . . . . .
H53 H 0.1642 0.1011 0.1245 0.053 Uiso 1 1 calc R U . . .
C54 C 0.0867(3) 0.1805(4) 0.1357(3) 0.0590(18) Uani 1 1 d . . . . .
H54A H 0.0574 0.1785 0.0969 0.089 Uiso 1 1 calc R U . . .
H54B H 0.1228 0.2215 0.1397 0.089 Uiso 1 1 calc R U . . .
H54C H 0.0529 0.1883 0.1612 0.089 Uiso 1 1 calc R U . . .
C55 C 0.1759(3) 0.1090(4) 0.2101(2) 0.0506(15) Uani 1 1 d . . . . .
H55A H 0.1429 0.1162 0.2363 0.076 Uiso 1 1 calc R U . . .
H55B H 0.2119 0.1502 0.2141 0.076 Uiso 1 1 calc R U . . .
H55C H 0.2032 0.0621 0.2186 0.076 Uiso 1 1 calc R U . . .
C56 C -0.0627(4) -0.1588(4) 0.1158(3) 0.073(2) Uani 1 1 d . . . . .
H56A H -0.0395 -0.1956 0.0954 0.109 Uiso 1 1 calc R U . . .
H56B H -0.112 -0.1448 0.093 0.109 Uiso 1 1 calc R U . . .
H56C H -0.0688 -0.1801 0.1514 0.109 Uiso 1 1 calc R U . . .
C57 C 0.5630(3) 0.0459(3) 0.14537(19) 0.0319(10) Uani 1 1 d . . . . .
C58 C 0.4843(3) 0.0462(3) 0.13906(19) 0.0330(10) Uani 1 1 d . . . . .
H58 H 0.4591 0.0918 0.1416 0.04 Uiso 1 1 calc R U . . .
C59 C 0.4419(3) -0.0207(3) 0.1290(2) 0.0346(11) Uani 1 1 d . . . . .
H59 H 0.389 -0.019 0.1247 0.041 Uiso 1 1 calc R U . . .
C60 C 0.4773(3) -0.0893(3) 0.1252(2) 0.0379(12) Uani 1 1 d . . . . .
C61 C 0.5566(3) -0.0898(3) 0.13141(19) 0.0373(12) Uani 1 1 d . . . . .
H61 H 0.582 -0.1353 0.129 0.045 Uiso 1 1 calc R U . . .
C62 C 0.5977(3) -0.0228(3) 0.1411(2) 0.0350(11) Uani 1 1 d . . . . .
H62 H 0.6505 -0.0242 0.1447 0.042 Uiso 1 1 calc R U . . .
C63 C 0.6100(3) 0.1157(3) 0.1526(2) 0.0430(13) Uani 1 1 d . . . . .
H63 H 0.6453 0.1124 0.1267 0.052 Uiso 1 1 calc R U . . .
C64 C 0.5656(4) 0.1872(4) 0.1395(3) 0.0653(19) Uani 1 1 d . . . . .
H64A H 0.5338 0.1844 0.1016 0.098 Uiso 1 1 calc R U . . .
H64B H 0.6003 0.2292 0.1418 0.098 Uiso 1 1 calc R U . . .
H64C H 0.534 0.1942 0.1667 0.098 Uiso 1 1 calc R U . . .
C65 C 0.6572(4) 0.1176(4) 0.2129(3) 0.076(2) Uani 1 1 d . . . . .
H65A H 0.6239 0.1211 0.2392 0.115 Uiso 1 1 calc R U . . .
H65B H 0.6907 0.1607 0.2176 0.115 Uiso 1 1 calc R U . . .
H65C H 0.6872 0.0721 0.2204 0.115 Uiso 1 1 calc R U . . .
C66 C 0.4327(4) -0.1594(3) 0.1114(2) 0.0533(16) Uani 1 1 d . . . . .
H66A H 0.3819 -0.1472 0.0905 0.08 Uiso 1 1 calc R U . . .
H66B H 0.4299 -0.1851 0.1462 0.08 Uiso 1 1 calc R U . . .
H66C H 0.4571 -0.1916 0.0885 0.08 Uiso 1 1 calc R U . . .
P1 P 0.70329(7) 0.12270(7) 0.76696(6) 0.0336(3) Uani 1 1 d D . . . .
F1 F 0.7486(2) 0.1684(2) 0.81946(16) 0.0734(12) Uani 1 1 d D . . . .
F2 F 0.7139(2) 0.1867(2) 0.72542(18) 0.0759(12) Uani 1 1 d D . . . .
F3 F 0.78033(16) 0.08743(19) 0.75883(13) 0.0460(8) Uani 1 1 d D . . . .
F4 F 0.6952(2) 0.0579(2) 0.80916(16) 0.0647(11) Uani 1 1 d D . . . .
F5 F 0.6271(2) 0.1574(3) 0.77458(19) 0.0920(15) Uani 1 1 d D . . . .
F6 F 0.65940(19) 0.0748(2) 0.71553(15) 0.0687(12) Uani 1 1 d D . . . .
P2 P 0.5826(5) -0.1979(5) 0.7231(4) 0.0487(7) Uani 0.467(6) 1 d D . P A 1
F7 F 0.6170(6) -0.1173(5) 0.7269(5) 0.0736(17) Uiso 0.467(6) 1 d D . P A 1
F8 F 0.5153(5) -0.1578(5) 0.7420(4) 0.074(3) Uiso 0.467(6) 1 d D . P A 1
F9 F 0.5338(5) -0.1899(5) 0.6614(4) 0.076(3) Uiso 0.467(6) 1 d D . P A 1
F10 F 0.6412(5) -0.2440(5) 0.6924(4) 0.077(3) Uiso 0.467(6) 1 d D . P A 1
F11 F 0.6320(6) -0.2130(6) 0.7831(4) 0.105(4) Uiso 0.467(6) 1 d D . P A 1
F12 F 0.5397(5) -0.2740(4) 0.7269(3) 0.0546(13) Uiso 0.467(6) 1 d D . P A 1
P2F P 0.5892(5) -0.2051(5) 0.7264(4) 0.0487(7) Uani 0.533(6) 1 d D . P A 2
F7F F 0.6217(5) -0.1293(5) 0.7102(4) 0.0736(17) Uiso 0.533(6) 1 d D . P A 2
F8F F 0.5066(5) -0.1844(6) 0.7030(5) 0.117(4) Uiso 0.533(6) 1 d D . P A 2
F9F F 0.6006(7) -0.2238(6) 0.6641(4) 0.119(4) Uiso 0.533(6) 1 d D . P A 2
F10F F 0.6761(4) -0.2272(4) 0.7488(3) 0.073(2) Uiso 0.533(6) 1 d D . P A 2
F11F F 0.5869(4) -0.1932(4) 0.7905(3) 0.059(2) Uiso 0.533(6) 1 d D . P A 2
F12F F 0.5682(4) -0.2907(4) 0.7300(3) 0.0546(13) Uiso 0.533(6) 1 d D . P A 2
P3 P 0.9472(3) 0.3182(3) 0.7705(2) 0.0341(8) Uani 0.507(5) 1 d D . P B 1
F13 F 0.9117(6) 0.3178(7) 0.7049(4) 0.065(4) Uiso 0.507(5) 1 d D . P B 1
F14 F 0.9033(5) 0.2466(5) 0.7769(4) 0.083(3) Uiso 0.507(5) 1 d D . P B 1
F15 F 1.0141(5) 0.2703(4) 0.7623(3) 0.075(3) Uiso 0.507(5) 1 d D . P B 1
F16 F 0.9907(4) 0.3953(4) 0.7630(3) 0.0475(12) Uiso 0.507(5) 1 d D . P B 1
F17 F 0.8795(5) 0.3686(6) 0.7799(5) 0.105(4) Uiso 0.507(5) 1 d D . P B 1
F18 F 0.9832(4) 0.3171(4) 0.8367(3) 0.058(2) Uiso 0.507(5) 1 d D . P B 1
P3F P 0.9299(3) 0.3386(3) 0.7633(3) 0.0341(8) Uani 0.493(5) 1 d D . P B 2
F13F F 0.9171(5) 0.3265(6) 0.6974(3) 0.042(3) Uiso 0.493(5) 1 d D . P B 2
F14F F 0.8561(5) 0.3012(6) 0.7671(4) 0.098(3) Uiso 0.493(5) 1 d D . P B 2
F15F F 0.9690(6) 0.2585(5) 0.7713(4) 0.096(3) Uiso 0.493(5) 1 d D . P B 2
F16F F 1.0117(4) 0.3722(4) 0.7622(3) 0.0475(12) Uiso 0.493(5) 1 d D . P B 2
F17F F 0.8935(6) 0.4189(5) 0.7555(5) 0.111(4) Uiso 0.493(5) 1 d D . P B 2
F18F F 0.9464(4) 0.3532(4) 0.8294(3) 0.063(2) Uiso 0.493(5) 1 d D . P B 2
O5 O 0.7197(6) -0.3770(6) 0.7473(4) 0.164(4) Uani 1 1 d . . . C 2
H1O5 H 0.6921 -0.3402 0.7364 0.246 Uiso 1 1 calc R U . C 2
C67 C 0.7952(7) -0.3636(11) 0.7364(6) 0.224(9) Uani 1 1 d . . . C 2
H67A H 0.7902 -0.3382 0.7002 0.335 Uiso 1 1 calc R U . C 2
H67B H 0.821 -0.4111 0.7354 0.335 Uiso 1 1 calc R U . C 2
H67C H 0.8244 -0.3325 0.7663 0.335 Uiso 1 1 calc R U . C 2

loop_
_atom_site_aniso_label
_atom_site_aniso_U_11
_atom_site_aniso_U_22
_atom_site_aniso_U_33
_atom_site_aniso_U_23
_atom_site_aniso_U_13
_atom_site_aniso_U_12
Ru1 0.01591(14) 0.02015(15) 0.01578(16) -0.00137(13) 0.00430(11) -0.00069(11)
Ru2 0.01617(14) 0.01752(15) 0.01652(16) -0.00068(12) 0.00401(11) -0.00015(11)
Ru3 0.0448(2) 0.0370(2) 0.01376(18) -0.00039(16) -0.00333(15) 0.01303(17)
Ru4 0.03268(19) 0.03005(18) 0.01326(17) 0.00139(14) 0.00278(13) -0.00288(14)
Cl1 0.0189(4) 0.0350(6) 0.0205(5) -0.0078(4) 0.0053(4) -0.0024(4)
Cl2 0.0203(4) 0.0284(5) 0.0202(5) -0.0069(4) 0.0060(4) -0.0026(4)
Cl3 0.102(3) 0.077(2) 0.0185(13) 0.0065(14) -0.0026(14) -0.052(2)
Cl4 0.0234(11) 0.136(3) 0.0209(13) 0.0170(16) 0.0045(9) 0.0143(15)
Cl5 0.089(2) 0.070(2) 0.0195(13) 0.0084(13) 0.0120(13) 0.0513(19)
Cl6 0.141(4) 0.088(3) 0.0174(14) -0.0068(15) 0.0121(17) -0.082(3)
Cl7 0.0209(12) 0.195(5) 0.0229(14) 0.026(2) 0.0063(10) 0.0060(18)
Cl8 0.137(3) 0.087(3) 0.0210(14) 0.0142(16) 0.0238(17) 0.074(3)
O1 0.045(2) 0.0214(16) 0.0302(19) -0.0017(13) 0.0025(15) 0.0013(13)
O2 0.048(2) 0.0233(16) 0.0287(19) 0.0057(14) 0.0023(15) 0.0007(15)
O3 0.051(2) 0.0203(16) 0.034(2) -0.0003(15) -0.0026(16) 0.0005(15)
O4 0.046(2) 0.0220(16) 0.031(2) 0.0043(14) -0.0023(15) 0.0003(15)
N1 0.0233(17) 0.0211(17) 0.0154(17) -0.0004(14) 0.0029(13) 0.0017(13)
N2 0.0195(16) 0.0189(16) 0.0164(17) 0.0010(13) 0.0065(12) -0.0003(12)
N3 0.0229(17) 0.0197(17) 0.0184(18) 0.0004(13) 0.0029(13) -0.0002(13)
N4 0.0203(16) 0.0179(16) 0.0188(18) -0.0009(13) 0.0034(13) 0.0019(12)
C1 0.0159(18) 0.031(2) 0.025(2) 0.0008(18) 0.0052(16) -0.0062(16)
C2 0.0151(18) 0.031(2) 0.028(2) -0.0041(19) 0.0059(16) -0.0014(16)
C3 0.020(2) 0.036(3) 0.027(2) 0.0070(19) -0.0027(17) -0.0008(17)
C4 0.028(2) 0.049(3) 0.018(2) -0.002(2) 0.0017(17) -0.014(2)
C5 0.032(2) 0.035(3) 0.027(3) -0.014(2) 0.0110(19) -0.0103(19)
C6 0.027(2) 0.022(2) 0.040(3) -0.0038(19) 0.0123(19) -0.0061(17)
C7 0.024(2) 0.037(3) 0.033(3) 0.003(2) 0.0111(18) -0.0057(18)
C8 0.034(3) 0.097(5) 0.034(3) 0.030(3) 0.006(2) 0.004(3)
C9 0.027(2) 0.040(3) 0.044(3) 0.004(2) 0.014(2) -0.009(2)
C10 0.057(4) 0.069(4) 0.024(3) 0.003(3) 0.004(2) -0.024(3)
C11 0.028(2) 0.023(2) 0.021(2) 0.0021(17) 0.0018(17) 0.0058(16)
C12 0.040(3) 0.020(2) 0.023(2) -0.0012(17) 0.0011(19) -0.0003(18)
C13 0.037(3) 0.028(2) 0.022(2) 0.0044(18) 0.0059(18) -0.0067(18)
C14 0.022(2) 0.030(2) 0.029(2) 0.0040(19) 0.0075(17) -0.0045(17)
C15 0.0211(19) 0.020(2) 0.021(2) 0.0020(16) 0.0051(15) 0.0022(14)
C16 0.022(2) 0.023(2) 0.024(2) 0.0036(16) 0.0124(16) 0.0040(15)
C17 0.0152(18) 0.0200(19) 0.026(2) 0.0011(16) 0.0041(15) 0.0011(14)
C18 0.022(2) 0.021(2) 0.023(2) -0.0042(17) 0.0060(16) -0.0015(15)
C19 0.029(2) 0.026(2) 0.022(2) 0.0018(18) 0.0025(17) -0.0014(17)
C20 0.023(2) 0.022(2) 0.026(2) 0.0021(17) 0.0002(16) 0.0044(16)
C21 0.030(2) 0.023(2) 0.028(2) -0.0042(18) 0.0061(18) 0.0037(17)
C22 0.032(2) 0.027(2) 0.016(2) 0.0011(17) 0.0056(17) 0.0070(17)
C23 0.029(2) 0.024(2) 0.030(3) -0.0008(19) 0.0040(18) 0.0025(17)
C24 0.0133(17) 0.029(2) 0.026(2) -0.0018(17) 0.0041(15) -0.0034(15)
C25 0.0192(18) 0.0194(19) 0.024(2) -0.0007(16) 0.0030(15) -0.0017(14)
C26 0.023(2) 0.024(2) 0.021(2) -0.0081(17) 0.0043(16) -0.0048(15)
C27 0.026(2) 0.029(2) 0.024(2) -0.0020(18) -0.0018(17) -0.0019(17)
C28 0.0187(19) 0.028(2) 0.027(2) 0.0015(18) -0.0026(16) 0.0013(16)
C29 0.0187(19) 0.027(2) 0.025(2) -0.0037(17) 0.0038(16) -0.0022(15)
C30 0.026(2) 0.031(2) 0.024(2) -0.0012(18) 0.0107(17) -0.0032(17)
C31 0.029(2) 0.066(4) 0.028(3) 0.010(3) 0.009(2) 0.001(2)
C32 0.025(2) 0.031(2) 0.042(3) -0.001(2) 0.015(2) -0.0048(18)
C33 0.045(3) 0.044(3) 0.027(3) 0.001(2) 0.002(2) 0.003(2)
C34 0.031(2) 0.025(2) 0.027(2) 0.0026(18) 0.0062(18) 0.0034(17)
C35 0.043(3) 0.020(2) 0.027(3) 0.0036(18) 0.004(2) -0.0021(18)
C36 0.042(3) 0.026(2) 0.024(2) 0.0065(19) 0.0035(19) -0.0120(19)
C37 0.026(2) 0.031(2) 0.019(2) 0.0044(17) 0.0067(17) -0.0067(17)
C38 0.024(2) 0.026(2) 0.015(2) 0.0017(16) 0.0038(15) -0.0024(16)
C39 0.0181(18) 0.026(2) 0.021(2) 0.0011(17) 0.0087(15) 0.0011(15)
C40 0.0130(16) 0.0175(18) 0.025(2) -0.0016(16) 0.0046(14) 0.0012(13)
C41 0.0205(19) 0.022(2) 0.021(2) -0.0010(16) 0.0017(15) -0.0005(15)
C42 0.025(2) 0.024(2) 0.022(2) 0.0026(17) 0.0026(17) 0.0001(16)
C43 0.022(2) 0.021(2) 0.030(2) 0.0007(17) 0.0016(17) 0.0028(15)
C44 0.029(2) 0.023(2) 0.024(2) -0.0040(18) 0.0042(17) 0.0047(17)
C45 0.024(2) 0.023(2) 0.024(2) -0.0004(17) 0.0051(16) 0.0026(16)
C46 0.030(2) 0.024(2) 0.029(3) 0.0031(19) 0.0002(18) 0.0013(17)
C47 0.036(3) 0.046(3) 0.012(2) -0.002(2) 0.0007(17) 0.003(2)
C48 0.038(3) 0.041(3) 0.013(2) 0.0006(19) 0.0039(18) 0.003(2)
C49 0.047(3) 0.044(3) 0.019(2) 0.003(2) 0.002(2) -0.004(2)
C50 0.077(4) 0.042(3) 0.018(3) 0.008(2) -0.011(2) 0.001(3)
C51 0.083(5) 0.044(3) 0.019(3) 0.004(2) -0.006(3) 0.024(3)
C52 0.044(3) 0.069(4) 0.017(2) 0.001(2) -0.004(2) 0.023(3)
C53 0.035(3) 0.066(4) 0.030(3) -0.003(3) 0.006(2) -0.006(3)
C54 0.055(4) 0.058(4) 0.058(4) 0.020(3) -0.001(3) -0.013(3)
C55 0.046(3) 0.066(4) 0.034(3) -0.007(3) -0.004(2) -0.007(3)
C56 0.116(6) 0.043(4) 0.042(4) 0.006(3) -0.021(4) -0.017(4)
C57 0.040(3) 0.039(3) 0.015(2) 0.001(2) 0.0040(18) -0.006(2)
C58 0.047(3) 0.036(3) 0.018(2) 0.000(2) 0.012(2) -0.001(2)
C59 0.037(3) 0.045(3) 0.022(2) 0.005(2) 0.0083(19) -0.007(2)
C60 0.053(3) 0.043(3) 0.015(2) 0.007(2) 0.002(2) -0.012(2)
C61 0.058(3) 0.036(3) 0.017(2) 0.008(2) 0.006(2) 0.009(2)
C62 0.035(3) 0.046(3) 0.020(2) 0.006(2) -0.0006(19) -0.001(2)
C63 0.056(3) 0.049(3) 0.023(3) -0.004(2) 0.006(2) -0.021(3)
C64 0.099(6) 0.043(4) 0.055(4) -0.002(3) 0.020(4) -0.017(4)
C65 0.102(6) 0.084(5) 0.031(4) 0.005(3) -0.012(3) -0.052(4)
C66 0.074(4) 0.044(3) 0.036(3) 0.004(3) 0.000(3) -0.025(3)
P1 0.0361(7) 0.0331(7) 0.0341(7) -0.0022(6) 0.0134(5) 0.0025(5)
F1 0.098(3) 0.067(3) 0.058(3) -0.035(2) 0.025(2) -0.026(2)
F2 0.102(3) 0.054(2) 0.079(3) 0.033(2) 0.035(2) 0.022(2)
F3 0.0352(16) 0.068(2) 0.0355(18) 0.0020(16) 0.0093(13) 0.0131(15)
F4 0.093(3) 0.055(2) 0.057(2) 0.0032(18) 0.042(2) -0.016(2)
F5 0.062(3) 0.133(4) 0.091(3) -0.003(3) 0.038(2) 0.048(3)
F6 0.046(2) 0.110(3) 0.049(2) -0.031(2) 0.0093(16) -0.027(2)
P2 0.0456(14) 0.0551(16) 0.0433(12) 0.0208(11) 0.0056(10) -0.0139(11)
P2F 0.0456(14) 0.0551(16) 0.0433(12) 0.0208(11) 0.0056(10) -0.0139(11)
P3 0.031(2) 0.037(2) 0.0370(16) -0.0088(16) 0.0131(15) -0.0070(14)
P3F 0.031(2) 0.037(2) 0.0370(16) -0.0088(16) 0.0131(15) -0.0070(14)
O5 0.212(10) 0.179(9) 0.094(6) 0.060(6) 0.019(6) 0.066(7)
C67 0.129(11) 0.37(3) 0.211(17) 0.001(16) 0.129(12) 0.042(14)

loop_
_atom_type_symbol
_atom_type_description
_atom_type_scat_dispersion_real
_atom_type_scat_dispersion_imag
_atom_type_scat_source
Ru Ru -1.2594 0.8363 'International Tables Vol C Tables 4.2.6.8 and 6.1.1.4'
Cl Cl 0.1484 0.1585 'International Tables Vol C Tables 4.2.6.8 and 6.1.1.4'
P P 0.1023 0.0942 'International Tables Vol C Tables 4.2.6.8 and 6.1.1.4'
F F 0.0171 0.0103 'International Tables Vol C Tables 4.2.6.8 and 6.1.1.4'
O O 0.0106 0.006 'International Tables Vol C Tables 4.2.6.8 and 6.1.1.4'
N N 0.0061 0.0033 'International Tables Vol C Tables 4.2.6.8 and 6.1.1.4'
C C 0.0033 0.0016 'International Tables Vol C Tables 4.2.6.8 and 6.1.1.4'
H H 0 0 'International Tables Vol C Tables 4.2.6.8 and 6.1.1.4'

loop_
_geom_angle_atom_site_label_1
_geom_angle_atom_site_label_2
_geom_angle_atom_site_label_3
_geom_angle
_geom_angle_site_symmetry_1
_geom_angle_site_symmetry_3
N1 Ru1 N2 75.26(12) . .
N1 Ru1 C5 116.73(16) . .
N2 Ru1 C5 97.50(15) . .
N1 Ru1 C6 153.71(16) . .
N2 Ru1 C6 97.95(15) . .
C5 Ru1 C6 37.96(18) . .
N1 Ru1 C3 97.36(15) . .
N2 Ru1 C3 158.33(16) . .
C5 Ru1 C3 67.22(18) . .
C6 Ru1 C3 79.56(17) . .
N1 Ru1 C2 124.68(15) . .
N2 Ru1 C2 159.20(15) . .
C5 Ru1 C2 79.29(17) . .
C6 Ru1 C2 66.80(16) . .
C3 Ru1 C2 37.11(16) . .
N1 Ru1 C4 93.38(15) . .
N2 Ru1 C4 121.08(16) . .
C5 Ru1 C4 37.15(19) . .
C6 Ru1 C4 68.01(18) . .
C3 Ru1 C4 37.98(18) . .
C2 Ru1 C4 67.85(17) . .
N1 Ru1 C1 162.41(14) . .
N2 Ru1 C1 121.99(14) . .
C5 Ru1 C1 67.41(17) . .
C6 Ru1 C1 36.58(16) . .
C3 Ru1 C1 67.79(16) . .
C2 Ru1 C1 37.79(16) . .
C4 Ru1 C1 80.63(16) . .
N1 Ru1 Cl1 85.58(10) . .
N2 Ru1 Cl1 82.29(9) . .
C5 Ru1 Cl1 157.02(14) . .
C6 Ru1 Cl1 119.14(13) . .
C3 Ru1 Cl1 117.91(13) . .
C2 Ru1 Cl1 92.75(12) . .
C4 Ru1 Cl1 155.59(14) . .
C1 Ru1 Cl1 93.08(12) . .
N3 Ru2 N4 75.71(13) . .
N3 Ru2 C28 95.76(15) . .
N4 Ru2 C28 154.72(15) . .
N3 Ru2 C26 119.75(15) . .
N4 Ru2 C26 95.87(14) . .
C28 Ru2 C26 67.36(16) . .
N3 Ru2 C29 121.32(15) . .
N4 Ru2 C29 162.37(15) . .
C28 Ru2 C29 37.42(16) . .
C26 Ru2 C29 79.88(16) . .
N3 Ru2 C27 94.35(15) . .
N4 Ru2 C27 117.80(15) . .
C28 Ru2 C27 38.07(17) . .
C26 Ru2 C27 37.35(16) . .
C29 Ru2 C27 68.47(17) . .
N3 Ru2 C25 157.41(15) . .
N4 Ru2 C25 98.84(14) . .
C28 Ru2 C25 79.82(16) . .
C26 Ru2 C25 38.14(16) . .
C29 Ru2 C25 67.25(15) . .
C27 Ru2 C25 68.45(16) . .
N3 Ru2 C24 158.81(14) . .
N4 Ru2 C24 124.71(14) . .
C28 Ru2 C24 68.00(16) . .
C26 Ru2 C24 67.82(16) . .
C29 Ru2 C24 37.88(15) . .
C27 Ru2 C24 81.19(16) . .
C25 Ru2 C24 36.85(15) . .
N3 Ru2 Cl2 85.11(10) . .
N4 Ru2 Cl2 83.76(9) . .
C28 Ru2 Cl2 119.69(12) . .
C26 Ru2 Cl2 154.38(12) . .
C29 Ru2 Cl2 92.73(12) . .
C27 Ru2 Cl2 157.67(12) . .
C25 Ru2 Cl2 116.44(11) . .
C24 Ru2 Cl2 91.27(11) . .
C49 Ru3 C48 38.38(19) . .
C49 Ru3 C52 81.3(2) . .
C48 Ru3 C52 68.39(19) . .
C49 Ru3 C51 68.0(2) . .
C48 Ru3 C51 80.7(2) . .
C52 Ru3 C51 38.2(2) . .
C49 Ru3 C47 69.35(19) . .
C48 Ru3 C47 37.99(17) . .
C52 Ru3 C47 38.3(2) . .
C51 Ru3 C47 69.2(2) . .
C49 Ru3 C50 38.0(2) . .
C48 Ru3 C50 69.2(2) . .
C52 Ru3 C50 69.2(2) . .
C51 Ru3 C50 37.8(2) . .
C47 Ru3 C50 82.6(2) . .
C49 Ru3 Cl4 174.46(15) . .
C48 Ru3 Cl4 138.41(17) . .
C52 Ru3 Cl4 93.27(17) . .
C51 Ru3 Cl4 108.1(2) . .
C47 Ru3 Cl4 105.79(15) . .
C50 Ru3 Cl4 140.3(2) . .
C49 Ru3 Cl4 95.54(15) . 3
C48 Ru3 Cl4 109.52(15) . 3
C52 Ru3 Cl4 176.71(18) . 3
C51 Ru3 Cl4 139.7(2) . 3
C47 Ru3 Cl4 141.05(17) . 3
C50 Ru3 Cl4 107.78(18) . 3
Cl4 Ru3 Cl4 89.95(9) . 3
C49 Ru3 Cl5 100.72(16) . .
C48 Ru3 Cl5 90.96(15) . .
C52 Ru3 Cl5 144.3(2) . .
C51 Ru3 Cl5 168.63(19) . .
C47 Ru3 Cl5 108.65(16) . .
C50 Ru3 Cl5 131.65(19) . .
Cl4 Ru3 Cl5 83.22(11) . .
Cl4 Ru3 Cl5 36.90(13) 3 .
C49 Ru3 Cl5 145.22(17) . 3
C48 Ru3 Cl5 170.17(15) . 3
C52 Ru3 Cl5 102.04(16) . 3
C51 Ru3 Cl5 93.10(17) . 3
C47 Ru3 Cl5 132.52(15) . 3
C50 Ru3 Cl5 110.31(18) . 3
Cl4 Ru3 Cl5 36.76(13) . 3
Cl4 Ru3 Cl5 80.14(10) 3 3
Cl5 Ru3 Cl5 96.14(8) . 3
C49 Ru3 Cl3 103.12(16) . .
C48 Ru3 Cl3 137.41(16) . .
C52 Ru3 Cl3 137.16(19) . .
C51 Ru3 Cl3 103.32(19) . .
C47 Ru3 Cl3 170.73(15) . .
C50 Ru3 Cl3 88.10(16) . .
Cl4 Ru3 Cl3 81.44(12) . .
Cl4 Ru3 Cl3 42.74(14) 3 .
Cl5 Ru3 Cl3 77.60(13) . .
Cl5 Ru3 Cl3 51.37(13) 3 .
C49 Ru3 Cl3 138.28(17) . 3
C48 Ru3 Cl3 104.57(16) . 3
C52 Ru3 Cl3 104.65(19) . 3
C51 Ru3 Cl3 138.5(2) . 3
C47 Ru3 Cl3 89.69(15) . 3
C50 Ru3 Cl3 172.32(16) . 3
Cl4 Ru3 Cl3 42.36(14) . 3
Cl4 Ru3 Cl3 78.24(11) 3 3
Cl5 Ru3 Cl3 51.11(13) . 3
Cl5 Ru3 Cl3 75.04(13) 3 3
Cl3 Ru3 Cl3 99.58(9) . 3
C62 Ru4 C61 38.41(19) . .
C62 Ru4 C59 81.13(19) . .
C61 Ru4 C59 68.6(2) . .
C62 Ru4 C58 68.0(2) . .
C61 Ru4 C58 81.26(19) . .
C59 Ru4 C58 38.50(18) . .
C62 Ru4 C60 69.44(19) . .
C61 Ru4 C60 38.5(2) . .
C59 Ru4 C60 37.9(2) . .
C58 Ru4 C60 69.2(2) . .
C62 Ru4 C57 37.85(19) . .
C61 Ru4 C57 69.30(19) . .
C59 Ru4 C57 69.32(18) . .
C58 Ru4 C57 37.89(18) . .
C60 Ru4 C57 82.56(18) . .
C62 Ru4 Cl7 93.15(15) . .
C61 Ru4 Cl7 106.77(17) . .
C59 Ru4 Cl7 174.28(15) . .
C58 Ru4 Cl7 139.01(18) . .
C60 Ru4 Cl7 139.5(2) . .
C57 Ru4 Cl7 106.20(16) . .
C62 Ru4 Cl7 175.80(15) . 3_655
C61 Ru4 Cl7 139.26(19) . 3_655
C59 Ru4 Cl7 94.71(15) . 3_655
C58 Ru4 Cl7 109.03(17) . 3_655
C60 Ru4 Cl7 106.88(16) . 3_655
C57 Ru4 Cl7 140.93(19) . 3_655
Cl7 Ru4 Cl7 91.01(9) . 3_655
C62 Ru4 Cl8 141.04(18) . .
C61 Ru4 Cl8 172.21(16) . .
C59 Ru4 Cl8 103.81(16) . .
C58 Ru4 Cl8 91.69(15) . .
C60 Ru4 Cl8 135.50(19) . .
C57 Ru4 Cl8 106.98(17) . .
Cl7 Ru4 Cl8 80.73(13) . .
Cl7 Ru4 Cl8 40.50(16) 3_655 .
C62 Ru4 Cl6 139.61(19) . .
C61 Ru4 Cl6 105.22(17) . .
C59 Ru4 Cl6 103.47(16) . .
C58 Ru4 Cl6 137.08(17) . .
C60 Ru4 Cl6 89.56(15) . .
C57 Ru4 Cl6 171.99(14) . .
Cl7 Ru4 Cl6 80.77(13) . .
Cl7 Ru4 Cl6 40.74(16) 3_655 .
Cl8 Ru4 Cl6 77.71(15) . .
C62 Ru4 Cl8 103.17(17) . 3_655
C61 Ru4 Cl8 90.56(15) . 3_655
C59 Ru4 Cl8 140.87(18) . 3_655
C58 Ru4 Cl8 170.98(15) . 3_655
C60 Ru4 Cl8 106.54(18) . 3_655
C57 Ru4 Cl8 135.07(17) . 3_655
Cl7 Ru4 Cl8 40.30(16) . 3_655
Cl7 Ru4 Cl8 79.67(13) 3_655 3_655
Cl8 Ru4 Cl8 96.68(9) . 3_655
Cl6 Ru4 Cl8 48.91(16) . 3_655
C62 Ru4 Cl6 103.82(16) . 3_655
C61 Ru4 Cl6 136.42(19) . 3_655
C59 Ru4 Cl6 141.02(18) . 3_655
C58 Ru4 Cl6 106.81(16) . 3_655
C60 Ru4 Cl6 172.95(15) . 3_655
C57 Ru4 Cl6 90.80(14) . 3_655
Cl7 Ru4 Cl6 40.56(16) . 3_655
Cl7 Ru4 Cl6 79.78(13) 3_655 3_655
Cl8 Ru4 Cl6 48.94(17) . 3_655
Cl6 Ru4 Cl6 97.13(9) . 3_655
Cl8 Ru4 Cl6 76.56(15) 3_655 3_655
Cl4 Cl3 Cl5 104.44(18) 3 3
Cl4 Cl3 Ru3 64.40(13) 3 .
Cl5 Cl3 Ru3 63.96(11) 3 .
Cl4 Cl3 Ru3 59.66(12) 3 3
Cl5 Cl3 Ru3 60.70(11) 3 3
Ru3 Cl3 Ru3 80.42(9) . 3
Cl5 Cl4 Cl3 139.2(2) 3 3
Cl5 Cl4 Ru3 79.20(17) 3 .
Cl3 Cl4 Ru3 77.98(15) 3 .
Cl5 Cl4 Ru3 73.76(15) 3 3
Cl3 Cl4 Ru3 72.86(14) 3 3
Ru3 Cl4 Ru3 90.05(9) . 3
Cl4 Cl5 Cl3 115.1(2) 3 3
Cl4 Cl5 Ru3 69.34(15) 3 .
Cl3 Cl5 Ru3 68.20(12) 3 .
Cl4 Cl5 Ru3 64.03(14) 3 3
Cl3 Cl5 Ru3 64.67(12) 3 3
Ru3 Cl5 Ru3 83.86(8) . 3
Cl7 Cl6 Cl8 112.1(2) 3_655 3_655
Cl7 Cl6 Ru4 65.99(15) 3_655 .
Cl8 Cl6 Ru4 66.06(13) 3_655 .
Cl7 Cl6 Ru4 64.51(14) 3_655 3_655
Cl8 Cl6 Ru4 64.46(13) 3_655 3_655
Ru4 Cl6 Ru4 82.87(9) . 3_655
Cl8 Cl7 Cl6 134.5(2) 3_655 3_655
Cl8 Cl7 Ru4 74.81(16) 3_655 .
Cl6 Cl7 Ru4 74.93(16) 3_655 .
Cl8 Cl7 Ru4 73.01(16) 3_655 3_655
Cl6 Cl7 Ru4 73.27(16) 3_655 3_655
Ru4 Cl7 Ru4 88.99(9) . 3_655
Cl7 Cl8 Cl6 113.3(2) 3_655 3_655
Cl7 Cl8 Ru4 66.48(15) 3_655 .
Cl6 Cl8 Ru4 66.60(14) 3_655 .
Cl7 Cl8 Ru4 64.89(15) 3_655 3_655
Cl6 Cl8 Ru4 65.03(13) 3_655 3_655
Ru4 Cl8 Ru4 83.32(9) . 3_655
C23 O2 H1O2 109.5 . .
C46 O4 H1O4 109.5 . .
C11 N1 C15 118.2(4) . .
C11 N1 Ru1 124.9(3) . .
C15 N1 Ru1 116.9(3) . .
C17 N2 C16 117.0(3) . .
C17 N2 Ru1 114.5(2) . .
C16 N2 Ru1 107.9(2) . .
C17 N2 H1N2 105.5 . .
C16 N2 H1N2 105.5 . .
Ru1 N2 H1N2 105.5 . .
C34 N3 C38 118.8(4) . .
C34 N3 Ru2 124.2(3) . .
C38 N3 Ru2 116.9(3) . .
C40 N4 C39 116.2(3) . .
C40 N4 Ru2 114.0(2) . .
C39 N4 Ru2 107.0(2) . .
C40 N4 H1N4 106.3 . .
C39 N4 H1N4 106.3 . .
Ru2 N4 H1N4 106.3 . .
C6 C1 C2 117.4(4) . .
C6 C1 C7 124.8(4) . .
C2 C1 C7 117.8(4) . .
C6 C1 Ru1 70.0(2) . .
C2 C1 Ru1 69.5(2) . .
C7 C1 Ru1 132.0(3) . .
C3 C2 C1 121.5(4) . .
C3 C2 Ru1 71.4(2) . .
C1 C2 Ru1 72.7(2) . .
C3 C2 H2 119.2 . .
C1 C2 H2 119.2 . .
Ru1 C2 H2 129.1 . .
C2 C3 C4 120.5(4) . .
C2 C3 Ru1 71.5(2) . .
C4 C3 Ru1 71.3(3) . .
C2 C3 H3 119.8 . .
C4 C3 H3 119.8 . .
Ru1 C3 H3 130 . .
C5 C4 C3 118.0(4) . .
C5 C4 C10 121.7(5) . .
C3 C4 C10 120.4(5) . .
C5 C4 Ru1 70.7(3) . .
C3 C4 Ru1 70.7(2) . .
C10 C4 Ru1 128.7(3) . .
C4 C5 C6 121.3(4) . .
C4 C5 Ru1 72.1(3) . .
C6 C5 Ru1 71.4(2) . .
C4 C5 H5 119.4 . .
C6 C5 H5 119.4 . .
Ru1 C5 H5 129.6 . .
C1 C6 C5 121.3(4) . .
C1 C6 Ru1 73.4(2) . .
C5 C6 Ru1 70.6(3) . .
C1 C6 H6 119.3 . .
C5 C6 H6 119.3 . .
Ru1 C6 H6 129 . .
C8 C7 C1 114.6(4) . .
C8 C7 C9 111.6(4) . .
C1 C7 C9 107.9(4) . .
C8 C7 H7 107.5 . .
C1 C7 H7 107.5 . .
C9 C7 H7 107.5 . .
C7 C8 H8A 109.5 . .
C7 C8 H8B 109.5 . .
H8A C8 H8B 109.5 . .
C7 C8 H8C 109.5 . .
H8A C8 H8C 109.5 . .
H8B C8 H8C 109.5 . .
C7 C9 H9A 109.5 . .
C7 C9 H9B 109.5 . .
H9A C9 H9B 109.5 . .
C7 C9 H9C 109.5 . .
H9A C9 H9C 109.5 . .
H9B C9 H9C 109.5 . .
C4 C10 H10A 109.5 . .
C4 C10 H10B 109.5 . .
H10A C10 H10B 109.5 . .
C4 C10 H10C 109.5 . .
H10A C10 H10C 109.5 . .
H10B C10 H10C 109.5 . .
N1 C11 C12 122.1(4) . .
N1 C11 H11 119 . .
C12 C11 H11 119 . .
C13 C12 C11 119.7(4) . .
C13 C12 H12 120.1 . .
C11 C12 H12 120.1 . .
C12 C13 C14 118.4(4) . .
C12 C13 H13 120.8 . .
C14 C13 H13 120.8 . .
C13 C14 C15 119.4(4) . .
C13 C14 H14 120.3 . .
C15 C14 H14 120.3 . .
N1 C15 C14 122.1(4) . .
N1 C15 C16 114.2(3) . .
C14 C15 C16 123.6(4) . .
N2 C16 C15 106.7(3) . .
N2 C16 H16A 110.4 . .
C15 C16 H16A 110.4 . .
N2 C16 H16B 110.4 . .
C15 C16 H16B 110.4 . .
H16A C16 H16B 108.6 . .
C18 C17 C22 121.2(4) . .
C18 C17 N2 117.1(4) . .
C22 C17 N2 121.6(4) . .
C17 C18 C19 119.5(4) . .
C17 C18 H18 120.3 . .
C19 C18 H18 120.3 . .
C20 C19 C18 119.9(4) . .
C20 C19 H19 120 . .
C18 C19 H19 120 . .
C21 C20 C19 120.0(4) . .
C21 C20 C23 120.5(4) . .
C19 C20 C23 119.5(4) . .
C20 C21 C22 121.0(4) . .
C20 C21 H21 119.5 . .
C22 C21 H21 119.5 . .
C21 C22 C17 118.3(4) . .
C21 C22 H22 120.9 . .
C17 C22 H22 120.9 . .
O1 C23 O2 124.6(4) . .
O1 C23 C20 118.2(4) . .
O2 C23 C20 117.2(4) . .
C25 C24 C29 118.3(4) . .
C25 C24 C30 122.6(4) . .
C29 C24 C30 119.1(4) . .
C25 C24 Ru2 70.8(2) . .
C29 C24 Ru2 69.7(2) . .
C30 C24 Ru2 130.2(3) . .
C24 C25 C26 120.5(4) . .
C24 C25 Ru2 72.4(2) . .
C26 C25 Ru2 70.2(2) . .
C24 C25 H25 119.8 . .
C26 C25 H25 119.8 . .
Ru2 C25 H25 130.3 . .
C27 C26 C25 121.5(4) . .
C27 C26 Ru2 71.7(2) . .
C25 C26 Ru2 71.7(2) . .
C27 C26 H26 119.3 . .
C25 C26 H26 119.3 . .
Ru2 C26 H26 130 . .
C26 C27 C28 117.6(4) . .
C26 C27 C33 120.8(4) . .
C28 C27 C33 121.6(4) . .
C26 C27 Ru2 70.9(2) . .
C28 C27 Ru2 70.3(2) . .
C33 C27 Ru2 128.7(3) . .
C29 C28 C27 121.4(4) . .
C29 C28 Ru2 71.7(2) . .
C27 C28 Ru2 71.6(2) . .
C29 C28 H28 119.3 . .
C27 C28 H28 119.3 . .
Ru2 C28 H28 130.1 . .
C28 C29 C24 120.7(4) . .
C28 C29 Ru2 70.9(2) . .
C24 C29 Ru2 72.5(2) . .
C28 C29 H29 119.7 . .
C24 C29 H29 119.7 . .
Ru2 C29 H29 129.4 . .
C24 C30 C31 115.7(4) . .
C24 C30 C32 108.0(4) . .
C31 C30 C32 111.2(4) . .
C24 C30 H30 107.2 . .
C31 C30 H30 107.2 . .
C32 C30 H30 107.2 . .
C30 C31 H31A 109.5 . .
C30 C31 H31B 109.5 . .
H31A C31 H31B 109.5 . .
C30 C31 H31C 109.5 . .
H31A C31 H31C 109.5 . .
H31B C31 H31C 109.5 . .
C30 C32 H32A 109.5 . .
C30 C32 H32B 109.5 . .
H32A C32 H32B 109.5 . .
C30 C32 H32C 109.5 . .
H32A C32 H32C 109.5 . .
H32B C32 H32C 109.5 . .
C27 C33 H33A 109.5 . .
C27 C33 H33B 109.5 . .
H33A C33 H33B 109.5 . .
C27 C33 H33C 109.5 . .
H33A C33 H33C 109.5 . .
H33B C33 H33C 109.5 . .
N3 C34 C35 122.2(4) . .
N3 C34 H34 118.9 . .
C35 C34 H34 118.9 . .
C34 C35 C36 119.2(4) . .
C34 C35 H35 120.4 . .
C36 C35 H35 120.4 . .
C35 C36 C37 119.4(4) . .
C35 C36 H36 120.3 . .
C37 C36 H36 120.3 . .
C36 C37 C38 118.7(4) . .
C36 C37 H37 120.7 . .
C38 C37 H37 120.7 . .
N3 C38 C37 121.9(4) . .
N3 C38 C39 114.3(3) . .
C37 C38 C39 123.8(4) . .
N4 C39 C38 106.1(3) . .
N4 C39 H39A 110.5 . .
C38 C39 H39A 110.5 . .
N4 C39 H39B 110.5 . .
C38 C39 H39B 110.5 . .
H39A C39 H39B 108.7 . .
C45 C40 C41 121.0(4) . .
C45 C40 N4 122.4(4) . .
C41 C40 N4 116.6(4) . .
C42 C41 C40 119.8(4) . .
C42 C41 H41 120.1 . .
C40 C41 H41 120.1 . .
C41 C42 C43 119.7(4) . .
C41 C42 H42 120.1 . .
C43 C42 H42 120.1 . .
C42 C43 C44 120.3(4) . .
C42 C43 C46 119.7(4) . .
C44 C43 C46 120.0(4) . .
C45 C44 C43 120.2(4) . .
C45 C44 H44 119.9 . .
C43 C44 H44 119.9 . .
C40 C45 C44 119.0(4) . .
C40 C45 H45 120.5 . .
C44 C45 H45 120.5 . .
O3 C46 O4 124.9(4) . .
O3 C46 C43 118.6(4) . .
O4 C46 C43 116.4(4) . .
C48 C47 C52 117.6(5) . .
C48 C47 C53 123.2(5) . .
C52 C47 C53 119.2(5) . .
C48 C47 Ru3 70.1(3) . .
C52 C47 Ru3 70.0(3) . .
C53 C47 Ru3 129.3(3) . .
C47 C48 C49 121.3(5) . .
C47 C48 Ru3 71.9(3) . .
C49 C48 Ru3 70.7(3) . .
C47 C48 H48 119.3 . .
C49 C48 H48 119.3 . .
Ru3 C48 H48 130.9 . .
C50 C49 C48 121.0(5) . .
C50 C49 Ru3 72.0(3) . .
C48 C49 Ru3 70.9(3) . .
C50 C49 H49 119.5 . .
C48 C49 H49 119.5 . .
Ru3 C49 H49 130.3 . .
C51 C50 C49 117.9(5) . .
C51 C50 C56 121.3(6) . .
C49 C50 C56 120.8(6) . .
C51 C50 Ru3 70.6(3) . .
C49 C50 Ru3 70.0(3) . .
C56 C50 Ru3 128.8(4) . .
C50 C51 C52 121.5(5) . .
C50 C51 Ru3 71.6(3) . .
C52 C51 Ru3 70.6(3) . .
C50 C51 H51 119.2 . .
C52 C51 H51 119.2 . .
Ru3 C51 H51 131.6 . .
C51 C52 C47 120.7(5) . .
C51 C52 Ru3 71.3(3) . .
C47 C52 Ru3 71.6(3) . .
C51 C52 H52 119.7 . .
C47 C52 H52 119.7 . .
Ru3 C52 H52 130 . .
C47 C53 C55 108.6(5) . .
C47 C53 C54 113.8(4) . .
C55 C53 C54 110.5(5) . .
C47 C53 H53 107.9 . .
C55 C53 H53 107.9 . .
C54 C53 H53 107.9 . .
C53 C54 H54A 109.5 . .
C53 C54 H54B 109.5 . .
H54A C54 H54B 109.5 . .
C53 C54 H54C 109.5 . .
H54A C54 H54C 109.5 . .
H54B C54 H54C 109.5 . .
C53 C55 H55A 109.5 . .
C53 C55 H55B 109.5 . .
H55A C55 H55B 109.5 . .
C53 C55 H55C 109.5 . .
H55A C55 H55C 109.5 . .
H55B C55 H55C 109.5 . .
C50 C56 H56A 109.5 . .
C50 C56 H56B 109.5 . .
H56A C56 H56B 109.5 . .
C50 C56 H56C 109.5 . .
H56A C56 H56C 109.5 . .
H56B C56 H56C 109.5 . .
C62 C57 C58 117.4(5) . .
C62 C57 C63 119.2(5) . .
C58 C57 C63 123.3(5) . .
C62 C57 Ru4 69.3(3) . .
C58 C57 Ru4 70.1(3) . .
C63 C57 Ru4 128.4(3) . .
C57 C58 C59 121.1(5) . .
C57 C58 Ru4 72.0(3) . .
C59 C58 Ru4 70.5(3) . .
C57 C58 H58 119.5 . .
C59 C58 H58 119.5 . .
Ru4 C58 H58 130.9 . .
C60 C59 C58 121.0(5) . .
C60 C59 Ru4 71.8(3) . .
C58 C59 Ru4 71.0(3) . .
C60 C59 H59 119.5 . .
C58 C59 H59 119.5 . .
Ru4 C59 H59 130.4 . .
C59 C60 C61 118.0(5) . .
C59 C60 C66 121.3(5) . .
C61 C60 C66 120.5(5) . .
C59 C60 Ru4 70.3(3) . .
C61 C60 Ru4 69.9(3) . .
C66 C60 Ru4 128.0(4) . .
C62 C61 C60 120.2(5) . .
C62 C61 Ru4 70.5(3) . .
C60 C61 Ru4 71.7(3) . .
C62 C61 H61 119.9 . .
C60 C61 H61 119.9 . .
Ru4 C61 H61 130.6 . .
C57 C62 C61 122.2(5) . .
C57 C62 Ru4 72.8(3) . .
C61 C62 Ru4 71.1(3) . .
C57 C62 H62 118.9 . .
C61 C62 H62 118.9 . .
Ru4 C62 H62 129.9 . .
C57 C63 C64 114.7(5) . .
C57 C63 C65 108.4(4) . .
C64 C63 C65 110.2(5) . .
C57 C63 H63 107.8 . .
C64 C63 H63 107.8 . .
C65 C63 H63 107.8 . .
C63 C64 H64A 109.5 . .
C63 C64 H64B 109.5 . .
H64A C64 H64B 109.5 . .
C63 C64 H64C 109.5 . .
H64A C64 H64C 109.5 . .
H64B C64 H64C 109.5 . .
C63 C65 H65A 109.5 . .
C63 C65 H65B 109.5 . .
H65A C65 H65B 109.5 . .
C63 C65 H65C 109.5 . .
H65A C65 H65C 109.5 . .
H65B C65 H65C 109.5 . .
C60 C66 H66A 109.5 . .
C60 C66 H66B 109.5 . .
H66A C66 H66B 109.5 . .
C60 C66 H66C 109.5 . .
H66A C66 H66C 109.5 . .
H66B C66 H66C 109.5 . .
F5 P1 F2 91.4(2) . .
F5 P1 F4 90.2(2) . .
F2 P1 F4 178.3(2) . .
F5 P1 F6 90.3(2) . .
F2 P1 F6 90.0(2) . .
F4 P1 F6 90.7(2) . .
F5 P1 F1 90.8(2) . .
F2 P1 F1 91.4(2) . .
F4 P1 F1 87.9(2) . .
F6 P1 F1 178.2(3) . .
F5 P1 F3 179.7(2) . .
F2 P1 F3 88.4(2) . .
F4 P1 F3 90.01(19) . .
F6 P1 F3 89.42(19) . .
F1 P1 F3 89.5(2) . .
F11 P2 F7 88.0(7) . .
F11 P2 F9 175.1(9) . .
F7 P2 F9 96.0(7) . .
F11 P2 F8 97.4(8) . .
F7 P2 F8 83.6(7) . .
F9 P2 F8 85.7(7) . .
F11 P2 F12 89.1(7) . .
F7 P2 F12 169.9(8) . .
F9 P2 F12 87.3(6) . .
F8 P2 F12 87.2(6) . .
F11 P2 F10 92.3(7) . .
F7 P2 F10 101.4(7) . .
F9 P2 F10 84.3(6) . .
F8 P2 F10 169.2(8) . .
F12 P2 F10 88.3(6) . .
F8F P2F F7F 95.2(7) . .
F8F P2F F11F 95.5(7) . .
F7F P2F F11F 103.0(6) . .
F8F P2F F12F 91.5(6) . .
F7F P2F F12F 163.9(7) . .
F11F P2F F12F 90.9(5) . .
F8F P2F F10F 178.1(8) . .
F7F P2F F10F 84.3(6) . .
F11F P2F F10F 86.4(5) . .
F12F P2F F10F 88.5(5) . .
F8F P2F F9F 91.2(7) . .
F7F P2F F9F 79.1(6) . .
F11F P2F F9F 172.8(8) . .
F12F P2F F9F 86.2(6) . .
F10F P2F F9F 86.9(6) . .
F15 P3 F14 89.5(5) . .
F15 P3 F13 91.4(6) . .
F14 P3 F13 89.7(6) . .
F15 P3 F17 178.6(7) . .
F14 P3 F17 91.4(6) . .
F13 P3 F17 89.6(6) . .
F15 P3 F18 87.9(5) . .
F14 P3 F18 89.6(5) . .
F13 P3 F18 179.1(6) . .
F17 P3 F18 91.1(5) . .
F15 P3 F16 92.3(5) . .
F14 P3 F16 178.0(6) . .
F13 P3 F16 89.4(6) . .
F17 P3 F16 86.8(6) . .
F18 P3 F16 91.2(5) . .
F14F P3F F17F 93.3(6) . .
F14F P3F F13F 93.8(6) . .
F17F P3F F13F 92.3(6) . .
F14F P3F F18F 89.1(5) . .
F17F P3F F18F 87.2(5) . .
F13F P3F F18F 177.1(6) . .
F14F P3F F15F 88.3(6) . .
F17F P3F F15F 178.4(7) . .
F13F P3F F15F 87.8(6) . .
F18F P3F F15F 92.6(5) . .
F14F P3F F16F 175.1(6) . .
F17F P3F F16F 91.2(6) . .
F13F P3F F16F 87.9(5) . .
F18F P3F F16F 89.2(5) . .
F15F P3F F16F 87.2(5) . .
C67 O5 H1O5 109.5 . .
O5 C67 H67A 109.5 . .
O5 C67 H67B 109.5 . .
H67A C67 H67B 109.5 . .
O5 C67 H67C 109.5 . .
H67A C67 H67C 109.5 . .
H67B C67 H67C 109.5 . .

loop_
_geom_bond_atom_site_label_1
_geom_bond_atom_site_label_2
_geom_bond_distance
_geom_bond_site_symmetry_2
Ru1 N1 2.102(3) .
Ru1 N2 2.156(3) .
Ru1 C5 2.181(4) .
Ru1 C6 2.191(4) .
Ru1 C3 2.191(4) .
Ru1 C2 2.192(4) .
Ru1 C4 2.199(4) .
Ru1 C1 2.235(4) .
Ru1 Cl1 2.4036(11) .
Ru2 N3 2.088(3) .
Ru2 N4 2.154(3) .
Ru2 C28 2.177(4) .
Ru2 C26 2.184(4) .
Ru2 C29 2.186(4) .
Ru2 C27 2.194(4) .
Ru2 C25 2.203(4) .
Ru2 C24 2.224(4) .
Ru2 Cl2 2.4074(10) .
Ru3 C49 2.151(5) .
Ru3 C48 2.152(5) .
Ru3 C52 2.154(5) .
Ru3 C51 2.163(5) .
Ru3 C47 2.175(5) .
Ru3 C50 2.176(6) .
Ru3 Cl4 2.262(3) .
Ru3 Cl4 2.346(2) 3
Ru3 Cl5 2.407(3) .
Ru3 Cl5 2.471(3) 3
Ru3 Cl3 2.486(3) .
Ru3 Cl3 2.563(3) 3
Ru4 C62 2.143(5) .
Ru4 C61 2.151(5) .
Ru4 C59 2.156(5) .
Ru4 C58 2.163(5) .
Ru4 C60 2.175(5) .
Ru4 C57 2.187(5) .
Ru4 Cl7 2.314(3) .
Ru4 Cl7 2.334(3) 3_655
Ru4 Cl8 2.434(3) .
Ru4 Cl6 2.446(3) .
Ru4 Cl8 2.466(3) 3_655
Ru4 Cl6 2.476(3) 3_655
Cl3 Cl4 1.765(6) 3
Cl3 Cl5 2.148(5) 3
Cl3 Ru3 2.563(3) 3
Cl4 Cl5 1.505(5) 3
Cl4 Cl3 1.766(6) 3
Cl4 Ru3 2.346(2) 3
Cl5 Cl4 1.505(5) 3
Cl5 Cl3 2.148(5) 3
Cl5 Ru3 2.471(3) 3
Cl6 Cl7 1.667(7) 3_655
Cl6 Cl8 2.034(6) 3_655
Cl6 Ru4 2.476(3) 3_655
Cl7 Cl8 1.653(6) 3_655
Cl7 Cl6 1.667(7) 3_655
Cl7 Ru4 2.333(3) 3_655
Cl8 Cl7 1.653(6) 3_655
Cl8 Cl6 2.034(6) 3_655
Cl8 Ru4 2.466(3) 3_655
O1 C23 1.265(5) .
O2 C23 1.266(6) .
O2 H1O2 0.84 .
O3 C46 1.263(6) .
O4 C46 1.265(6) .
O4 H1O4 0.84 .
N1 C11 1.345(5) .
N1 C15 1.353(5) .
N2 C17 1.449(5) .
N2 C16 1.478(5) .
N2 H1N2 1.04 .
N3 C34 1.341(5) .
N3 C38 1.354(5) .
N4 C40 1.442(5) .
N4 C39 1.496(5) .
N4 H1N4 1.04 .
C1 C6 1.389(6) .
C1 C2 1.434(6) .
C1 C7 1.522(6) .
C2 C3 1.394(6) .
C2 H2 0.95 .
C3 C4 1.428(7) .
C3 H3 0.95 .
C4 C5 1.395(7) .
C4 C10 1.492(7) .
C5 C6 1.422(7) .
C5 H5 0.95 .
C6 H6 0.95 .
C7 C8 1.509(7) .
C7 C9 1.526(6) .
C7 H7 1 .
C8 H8A 0.98 .
C8 H8B 0.98 .
C8 H8C 0.98 .
C9 H9A 0.98 .
C9 H9B 0.98 .
C9 H9C 0.98 .
C10 H10A 0.98 .
C10 H10B 0.98 .
C10 H10C 0.98 .
C11 C12 1.388(6) .
C11 H11 0.95 .
C12 C13 1.380(6) .
C12 H12 0.95 .
C13 C14 1.382(6) .
C13 H13 0.95 .
C14 C15 1.388(6) .
C14 H14 0.95 .
C15 C16 1.500(5) .
C16 H16A 0.99 .
C16 H16B 0.99 .
C17 C18 1.382(6) .
C17 C22 1.389(6) .
C18 C19 1.386(6) .
C18 H18 0.95 .
C19 C20 1.385(6) .
C19 H19 0.95 .
C20 C21 1.377(6) .
C20 C23 1.487(6) .
C21 C22 1.388(6) .
C21 H21 0.95 .
C22 H22 0.95 .
C24 C25 1.399(6) .
C24 C29 1.432(6) .
C24 C30 1.510(6) .
C25 C26 1.434(6) .
C25 H25 0.95 .
C26 C27 1.402(6) .
C26 H26 0.95 .
C27 C28 1.426(6) .
C27 C33 1.508(7) .
C28 C29 1.400(6) .
C28 H28 0.95 .
C29 H29 0.95 .
C30 C31 1.511(6) .
C30 C32 1.530(6) .
C30 H30 1 .
C31 H31A 0.98 .
C31 H31B 0.98 .
C31 H31C 0.98 .
C32 H32A 0.98 .
C32 H32B 0.98 .
C32 H32C 0.98 .
C33 H33A 0.98 .
C33 H33B 0.98 .
C33 H33C 0.98 .
C34 C35 1.378(6) .
C34 H34 0.95 .
C35 C36 1.380(7) .
C35 H35 0.95 .
C36 C37 1.383(6) .
C36 H36 0.95 .
C37 C38 1.386(6) .
C37 H37 0.95 .
C38 C39 1.498(6) .
C39 H39A 0.99 .
C39 H39B 0.99 .
C40 C45 1.386(6) .
C40 C41 1.393(6) .
C41 C42 1.382(6) .
C41 H41 0.95 .
C42 C43 1.391(6) .
C42 H42 0.95 .
C43 C44 1.392(6) .
C43 C46 1.490(6) .
C44 C45 1.391(6) .
C44 H44 0.95 .
C45 H45 0.95 .
C47 C48 1.408(6) .
C47 C52 1.421(7) .
C47 C53 1.506(7) .
C48 C49 1.414(7) .
C48 H48 0.95 .
C49 C50 1.409(8) .
C49 H49 0.95 .
C50 C51 1.405(9) .
C50 C56 1.508(8) .
C51 C52 1.412(9) .
C51 H51 0.95 .
C52 H52 0.95 .
C53 C55 1.521(7) .
C53 C54 1.534(8) .
C53 H53 1 .
C54 H54A 0.98 .
C54 H54B 0.98 .
C54 H54C 0.98 .
C55 H55A 0.98 .
C55 H55B 0.98 .
C55 H55C 0.98 .
C56 H56A 0.98 .
C56 H56B 0.98 .
C56 H56C 0.98 .
C57 C62 1.405(7) .
C57 C58 1.413(7) .
C57 C63 1.511(7) .
C58 C59 1.424(7) .
C58 H58 0.95 .
C59 C60 1.405(8) .
C59 H59 0.95 .
C60 C61 1.425(7) .
C60 C66 1.500(7) .
C61 C62 1.412(7) .
C61 H61 0.95 .
C62 H62 0.95 .
C63 C64 1.517(9) .
C63 C65 1.532(8) .
C63 H63 1 .
C64 H64A 0.98 .
C64 H64B 0.98 .
C64 H64C 0.98 .
C65 H65A 0.98 .
C65 H65B 0.98 .
C65 H65C 0.98 .
C66 H66A 0.98 .
C66 H66B 0.98 .
C66 H66C 0.98 .
P1 F5 1.574(3) .
P1 F2 1.576(4) .
P1 F4 1.586(4) .
P1 F6 1.587(3) .
P1 F1 1.593(4) .
P1 F3 1.597(3) .
P2 F11 1.565(11) .
P2 F7 1.576(10) .
P2 F9 1.578(10) .
P2 F8 1.582(10) .
P2 F12 1.590(10) .
P2 F10 1.660(10) .
P2F F8F 1.536(10) .
P2F F7F 1.574(9) .
P2F F11F 1.591(9) .
P2F F12F 1.597(9) .
P2F F10F 1.611(9) .
P2F F9F 1.618(10) .
P3 F15 1.544(8) .
P3 F14 1.544(9) .
P3 F13 1.588(9) .
P3 F17 1.591(9) .
P3 F18 1.606(8) .
P3 F16 1.630(8) .
P3F F14F 1.528(9) .
P3F F17F 1.584(9) .
P3F F13F 1.591(8) .
P3F F18F 1.596(8) .
P3F F15F 1.603(9) .
P3F F16F 1.619(8) .
O5 C67 1.482(13) .
O5 H1O5 0.84 .
C67 H67A 0.98 .
C67 H67B 0.98 .
C67 H67C 0.98 .

loop_
_geom_hbond_atom_site_label_D
_geom_hbond_atom_site_label_H
_geom_hbond_atom_site_label_A
_geom_hbond_distance_DH
_geom_hbond_distance_HA
_geom_hbond_distance_DA
_geom_hbond_angle_DHA
_geom_hbond_site_symmetry_A
O2 H1O2 O3 0.84 1.77 2.592(5) 166.8 .
O4 H1O4 O1 0.84 1.75 2.575(4) 166.1 .
N2 H1N2 Cl2 1.04 2.39 3.296(3) 144.6 1_545
N4 H1N4 Cl1 1.04 2.36 3.265(3) 145.3 1_565
